data_4508784
loop_
_publ_author_name
'L\"u, Xing-Qiang'
'Qiao, Yu-Qin'
'He, Jian-Rong'
'Pan, Mei'
'Kang, Bei-Sheng'
'Su, Cheng-Yong'

_publ_section_title
;
 Triple-Stranded Helical and Plywood-Like Arrays:&#x2009; Two Uncommon
 Framework Isomers Based on the Common One-Dimensional Chain Structures
;
_journal_issue 8
_journal_name_full 'Crystal Growth &amp; Design'
_journal_page_first 1910
_journal_paper_doi 10.1021/cg060240b
_journal_volume 6
_journal_year 2006
_chemical_formula_sum 'C23 H22 Ag Cl2 F6 N6 O4 Sb'
_chemical_formula_weight 860.99
_chemical_name_systematic
; 
 ? 
;
_space_group_IT_number 9
_symmetry_cell_setting monoclinic
_symmetry_space_group_name_Hall 'C -2yc'
_symmetry_space_group_name_H-M 'C 1 c 1'
_atom_sites_solution_hydrogens geom
_atom_sites_solution_primary direct
_atom_sites_solution_secondary difmap
_audit_creation_method SHELXL-97
_cell_angle_alpha 90.00
_cell_angle_beta 111.952(5)
_cell_angle_gamma 90.00
_cell_formula_units_Z 4
_cell_length_a 17.418(5)
_cell_length_b 10.740(3)
_cell_length_c 16.615(5)
_cell_measurement_temperature 293(2)
_cell_volume 2882.8(14)
_computing_structure_refinement 'SHELXL-97 (Sheldrick, 1997)'
_computing_structure_solution 'SHELXS-97 (Sheldrick, 1990)'
_diffrn_ambient_temperature 293(2)
_diffrn_measured_fraction_theta_full 0.988
_diffrn_measured_fraction_theta_max 0.988
_diffrn_measurement_device_type CCD
_diffrn_radiation_monochromator graphite
_diffrn_radiation_source 'fine-focus sealed tube'
_diffrn_radiation_type MoK\a
_diffrn_radiation_wavelength 0.71073
_diffrn_reflns_av_R_equivalents 0.0258
_diffrn_reflns_av_sigmaI/netI 0.0377
_diffrn_reflns_limit_h_max 15
_diffrn_reflns_limit_h_min -22
_diffrn_reflns_limit_k_max 13
_diffrn_reflns_limit_k_min -13
_diffrn_reflns_limit_l_max 21
_diffrn_reflns_limit_l_min -18
_diffrn_reflns_number 8507
_diffrn_reflns_theta_full 27.07
_diffrn_reflns_theta_max 27.07
_diffrn_reflns_theta_min 2.28
_exptl_absorpt_coefficient_mu 1.883
_exptl_crystal_colour Colorless
_exptl_crystal_density_diffrn 1.984
_exptl_crystal_density_method 'not measured'
_exptl_crystal_description Block
_exptl_crystal_F_000 1680
_exptl_crystal_size_max 0.32
_exptl_crystal_size_mid 0.26
_exptl_crystal_size_min 0.22
_refine_diff_density_max 0.649
_refine_diff_density_min -0.634
_refine_diff_density_rms 0.102
_refine_ls_abs_structure_details 'Flack H D (1983), Acta Cryst. A39, 876-881'
_refine_ls_abs_structure_Flack 0.06(4)
_refine_ls_extinction_method none
_refine_ls_goodness_of_fit_ref 1.022
_refine_ls_hydrogen_treatment mixed
_refine_ls_matrix_type full
_refine_ls_number_parameters 388
_refine_ls_number_reflns 4217
_refine_ls_number_restraints 32
_refine_ls_restrained_S_all 1.040
_refine_ls_R_factor_all 0.0580
_refine_ls_R_factor_gt 0.0409
_refine_ls_shift/su_max 0.001
_refine_ls_shift/su_mean 0.000
_refine_ls_structure_factor_coef Fsqd
_refine_ls_weighting_details 'calc w=1/[\s^2^(Fo^2^)+(0.0651P)^2^+5.0000P] where P=(Fo^2^+2Fc^2^)/3'
_refine_ls_weighting_scheme calc
_refine_ls_wR_factor_gt 0.1032
_refine_ls_wR_factor_ref 0.1139
_reflns_number_gt 3336
_reflns_number_total 4217
_reflns_threshold_expression >2sigma(I)
_cod_data_source_file cg060240bsup1.cif
_cod_data_source_block 1
_cod_depositor_comments
;
The following automatic conversions were performed:

'_symmetry_cell_setting' value 'Monoclinic' changed to 'monoclinic'
according to /home/saulius/struct/CIF-dictionaries/cif_core.dic
dictionary named 'cif_core.dic' version 2.4.2 from 2011-04-26.

Automatic conversion script
Id: cif_fix_values 1891 2012-01-12 08:04:46Z andrius 
;
_cod_original_cell_volume 2882.7(14)
_cod_original_sg_symbol_H-M Cc
_cod_database_code 4508784

loop_
_symmetry_equiv_pos_as_xyz
'x, y, z'
'x, -y, z+1/2'
'x+1/2, y+1/2, z'
'x+1/2, -y+1/2, z+1/2'

loop_
_atom_site_label
_atom_site_type_symbol
_atom_site_fract_x
_atom_site_fract_y
_atom_site_fract_z
_atom_site_U_iso_or_equiv
_atom_site_adp_type
_atom_site_occupancy
_atom_site_symmetry_multiplicity
_atom_site_calc_flag
_atom_site_refinement_flags
Sb1 Sb 0.84391(4) 0.13353(5) 0.84238(5) 0.0624(2) Uani 1 1 d .
Ag1 Ag 0.38982(4) 1.00078(8) 0.50654(5) 0.0588(2) Uani 1 1 d .
O1 O 0.7240(4) 0.4245(6) 0.3657(4) 0.0540(15) Uani 1 1 d .
O2 O 0.5695(4) 0.5788(5) 0.5131(4) 0.0556(16) Uani 1 1 d .
O3 O 0.7194(5) -0.0829(6) 0.5193(5) 0.067(2) Uani 1 1 d .
O4 O 0.5545(4) 0.0698(6) 0.6546(4) 0.0532(15) Uani 1 1 d .
N1 N 0.4511(5) 0.9386(7) 0.4248(5) 0.0562(19) Uani 1 1 d .
N2 N 0.4968(5) 0.8185(7) 0.3471(5) 0.0478(17) Uani 1 1 d .
N3 N 0.6438(4) 0.5310(6) 0.4280(4) 0.0392(15) Uani 1 1 d .
N4 N 0.6367(4) -0.0363(6) 0.5957(4) 0.0404(15) Uani 1 1 d .
N5 N 0.8306(5) -0.4439(8) 0.5911(4) 0.0491(18) Uani 1 1 d .
N6 N 0.7900(4) -0.3238(6) 0.6755(4) 0.0433(16) Uani 1 1 d .
C1 C 0.4627(5) 0.8222(9) 0.4069(6) 0.049(2) Uani 1 1 d .
H1A H 0.4491 0.7527 0.4322 0.059 Uiso 1 1 calc R
C2 C 0.4801(7) 1.0103(9) 0.3758(6) 0.057(2) Uani 1 1 d .
H2A H 0.4809 1.0969 0.3759 0.068 Uiso 1 1 calc R
C3 C 0.5074(6) 0.9382(9) 0.3274(7) 0.056(2) Uani 1 1 d .
H3A H 0.5296 0.9648 0.2874 0.068 Uiso 1 1 calc R
C4 C 0.5094(6) 0.7057(9) 0.3025(6) 0.058(2) Uani 1 1 d .
H4A H 0.4747 0.7107 0.2414 0.069 Uiso 1 1 calc R
H4B H 0.4924 0.6332 0.3264 0.069 Uiso 1 1 calc R
C5 C 0.5991(6) 0.6902(9) 0.3120(6) 0.054(2) Uani 1 1 d .
H5A H 0.6019 0.6257 0.2723 0.065 Uiso 1 1 calc R
H5B H 0.6177 0.7672 0.2948 0.065 Uiso 1 1 calc R
C6 C 0.6576(6) 0.6570(7) 0.4020(6) 0.048(2) Uani 1 1 d .
H6A H 0.7140 0.6633 0.4045 0.058 Uiso 1 1 calc R
H6B H 0.6510 0.7165 0.4428 0.058 Uiso 1 1 calc R
C7 C 0.6062(6) 0.5039(7) 0.4851(6) 0.043(2) Uani 1 1 d .
C8 C 0.6188(5) 0.3695(7) 0.5058(5) 0.0402(17) Uani 1 1 d .
C9 C 0.5924(5) 0.2968(7) 0.5589(5) 0.0417(18) Uani 1 1 d .
H9A H 0.5606 0.3283 0.5885 0.050 Uiso 1 1 calc R
C10 C 0.6167(5) 0.1742(7) 0.5645(5) 0.0378(17) Uani 1 1 d .
C11 C 0.5974(5) 0.0683(7) 0.6129(5) 0.0382(18) Uani 1 1 d .
C12 C 0.6787(6) -0.0074(7) 0.5416(6) 0.045(2) Uani 1 1 d .
C13 C 0.6649(5) 0.1267(7) 0.5202(5) 0.0398(17) Uani 1 1 d .
C14 C 0.6909(5) 0.1980(7) 0.4672(5) 0.0428(18) Uani 1 1 d .
H14A H 0.7231 0.1670 0.4378 0.051 Uiso 1 1 calc R
C15 C 0.6647(5) 0.3220(7) 0.4611(5) 0.0374(17) Uani 1 1 d .
C16 C 0.6826(5) 0.4276(7) 0.4109(5) 0.0399(18) Uani 1 1 d .
C17 C 0.6262(6) -0.1611(6) 0.6242(6) 0.046(2) Uani 1 1 d .
H17A H 0.6299 -0.2206 0.5819 0.055 Uiso 1 1 calc R
H17B H 0.5711 -0.1678 0.6255 0.055 Uiso 1 1 calc R
C18 C 0.6885(6) -0.1962(8) 0.7122(5) 0.050(2) Uani 1 1 d .
H18A H 0.6881 -0.1322 0.7532 0.059 Uiso 1 1 calc R
H18B H 0.6705 -0.2731 0.7302 0.059 Uiso 1 1 calc R
C19 C 0.7754(6) -0.2131(8) 0.7183(6) 0.058(2) Uani 1 1 d .
H19A H 0.7912 -0.1406 0.6932 0.069 Uiso 1 1 calc R
H19B H 0.8113 -0.2164 0.7791 0.069 Uiso 1 1 calc R
C20 C 0.8184(6) -0.3296(8) 0.6112(6) 0.049(2) Uani 1 1 d .
H20A H 0.8284 -0.2598 0.5835 0.059 Uiso 1 1 calc R
C21 C 0.7852(6) -0.4427(9) 0.6989(6) 0.053(2) Uani 1 1 d .
H21A H 0.7680 -0.4694 0.7427 0.063 Uiso 1 1 calc R
C22 C 0.8096(6) -0.5152(8) 0.6476(7) 0.052(2) Uani 1 1 d .
H22A H 0.8119 -0.6016 0.6501 0.063 Uiso 1 1 calc R
F1 F 0.8142(5) 0.0833(8) 0.7276(5) 0.105(2) Uani 1 1 d .
F2 F 0.8726(7) 0.1861(10) 0.9559(6) 0.133(4) Uani 1 1 d .
F3 F 0.8788(6) -0.0255(7) 0.8809(6) 0.123(3) Uani 1 1 d .
F4 F 0.8065(7) 0.2902(6) 0.8048(8) 0.140(4) Uani 1 1 d .
F5 F 0.9501(5) 0.1706(11) 0.8504(7) 0.142(4) Uani 1 1 d .
F6 F 0.7409(5) 0.0851(8) 0.8373(6) 0.115(3) Uani 1 1 d .
Cl2 Cl 0.4006(4) 0.2710(5) 0.0782(5) 0.162(2) Uani 1 1 d U
Cl1 Cl 0.5114(7) 0.4426(9) 0.1853(6) 0.233(4) Uani 1 1 d U
C23 C 0.4240(14) 0.422(2) 0.1011(16) 0.152(5) Uani 1 1 d U
H23A H 0.4284 0.4618 0.0507 0.182 Uiso 1 1 calc R
H23B H 0.3792 0.4613 0.1128 0.182 Uiso 1 1 calc R

loop_
_atom_site_aniso_label
_atom_site_aniso_U_11
_atom_site_aniso_U_22
_atom_site_aniso_U_33
_atom_site_aniso_U_23
_atom_site_aniso_U_13
_atom_site_aniso_U_12
Sb1 0.0571(3) 0.0519(3) 0.0784(4) -0.0170(3) 0.0254(3) 0.0024(3)
Ag1 0.0494(3) 0.0769(5) 0.0556(4) -0.0115(3) 0.0258(3) 0.0096(3)
O1 0.068(4) 0.053(4) 0.059(4) -0.002(3) 0.045(3) -0.001(3)
O2 0.069(4) 0.041(3) 0.073(5) -0.001(3) 0.045(4) 0.005(3)
O3 0.107(6) 0.036(3) 0.081(5) 0.002(3) 0.062(4) 0.008(4)
O4 0.062(4) 0.051(4) 0.065(4) 0.006(3) 0.045(3) 0.002(3)
N1 0.050(4) 0.067(5) 0.056(5) -0.010(4) 0.024(4) 0.013(4)
N2 0.052(4) 0.054(4) 0.043(4) 0.004(3) 0.024(3) 0.011(3)
N3 0.043(4) 0.033(3) 0.046(4) 0.004(3) 0.023(3) 0.002(3)
N4 0.052(4) 0.032(3) 0.046(4) -0.003(3) 0.029(3) 0.001(3)
N5 0.042(4) 0.061(5) 0.048(5) -0.002(3) 0.021(3) 0.009(3)
N6 0.041(4) 0.043(3) 0.045(4) -0.006(3) 0.015(3) 0.010(3)
C1 0.042(5) 0.067(5) 0.044(5) -0.005(4) 0.022(4) -0.004(4)
C2 0.069(6) 0.062(6) 0.047(5) 0.005(4) 0.030(5) 0.013(5)
C3 0.068(6) 0.060(6) 0.057(6) 0.012(5) 0.042(5) 0.021(5)
C4 0.056(6) 0.070(6) 0.048(5) -0.004(4) 0.020(4) 0.016(5)
C5 0.063(6) 0.052(5) 0.058(6) 0.007(4) 0.036(5) 0.014(4)
C6 0.058(5) 0.035(4) 0.060(5) 0.011(4) 0.031(4) 0.001(4)
C7 0.045(5) 0.036(4) 0.054(5) -0.008(3) 0.026(4) -0.005(3)
C8 0.039(4) 0.039(4) 0.048(4) -0.002(3) 0.022(3) 0.000(3)
C9 0.049(5) 0.039(4) 0.042(4) 0.001(3) 0.024(4) 0.009(3)
C10 0.043(4) 0.035(4) 0.039(4) -0.003(3) 0.020(3) -0.002(3)
C11 0.035(4) 0.042(4) 0.035(4) -0.006(3) 0.010(4) -0.002(3)
C12 0.052(5) 0.040(4) 0.048(5) -0.004(3) 0.025(4) -0.003(3)
C13 0.049(4) 0.037(4) 0.034(4) -0.006(3) 0.016(3) -0.002(3)
C14 0.050(5) 0.042(4) 0.047(5) -0.003(3) 0.031(4) -0.002(3)
C15 0.037(4) 0.038(4) 0.040(4) 0.001(3) 0.018(3) -0.002(3)
C16 0.045(5) 0.041(4) 0.038(4) -0.007(3) 0.021(4) -0.008(3)
C17 0.056(5) 0.029(4) 0.057(5) 0.004(3) 0.025(4) 0.000(3)
C18 0.067(6) 0.050(5) 0.041(5) 0.004(3) 0.030(4) 0.019(4)
C19 0.063(6) 0.051(5) 0.052(5) -0.007(4) 0.015(5) 0.001(4)
C20 0.055(5) 0.046(4) 0.051(5) 0.011(4) 0.024(4) 0.011(4)
C21 0.050(5) 0.054(5) 0.051(5) 0.003(4) 0.016(4) 0.013(4)
C22 0.054(5) 0.037(4) 0.064(6) 0.004(4) 0.019(5) 0.011(4)
F1 0.126(7) 0.109(5) 0.077(5) -0.019(4) 0.034(4) -0.038(5)
F2 0.149(9) 0.152(8) 0.104(6) -0.071(6) 0.054(6) -0.022(7)
F3 0.150(8) 0.078(4) 0.112(6) -0.006(4) 0.015(6) 0.047(5)
F4 0.164(9) 0.061(4) 0.208(11) 0.033(5) 0.085(8) 0.025(5)
F5 0.073(5) 0.195(10) 0.176(10) -0.077(8) 0.067(6) -0.033(6)
F6 0.085(5) 0.114(6) 0.152(8) -0.013(6) 0.053(5) -0.022(5)
Cl2 0.149(4) 0.125(4) 0.245(7) -0.058(4) 0.113(4) -0.040(3)
Cl1 0.264(9) 0.251(8) 0.202(7) -0.096(6) 0.109(6) -0.082(7)
C23 0.158(10) 0.158(10) 0.179(11) -0.066(9) 0.108(9) -0.052(9)

loop_
_atom_type_symbol
_atom_type_description
_atom_type_scat_dispersion_real
_atom_type_scat_dispersion_imag
_atom_type_scat_source
C C 0.0033 0.0016 'International Tables Vol C Tables 4.2.6.8 and 6.1.1.4'
H H 0.0000 0.0000 'International Tables Vol C Tables 4.2.6.8 and 6.1.1.4'
N N 0.0061 0.0033 'International Tables Vol C Tables 4.2.6.8 and 6.1.1.4'
O O 0.0106 0.0060 'International Tables Vol C Tables 4.2.6.8 and 6.1.1.4'
F F 0.0171 0.0103 'International Tables Vol C Tables 4.2.6.8 and 6.1.1.4'
Cl Cl 0.1484 0.1585 'International Tables Vol C Tables 4.2.6.8 and 6.1.1.4'
Ag Ag -0.8971 1.1015 'International Tables Vol C Tables 4.2.6.8 and 6.1.1.4'
Sb Sb -0.5866 1.5461 'International Tables Vol C Tables 4.2.6.8 and 6.1.1.4'

loop_
_geom_angle_atom_site_label_1
_geom_angle_atom_site_label_2
_geom_angle_atom_site_label_3
_geom_angle
_geom_angle_site_symmetry_1
_geom_angle_site_symmetry_3
F4 Sb1 F6 91.6(4) . .
F4 Sb1 F3 178.3(5) . .
F6 Sb1 F3 86.7(5) . .
F4 Sb1 F5 92.6(5) . .
F6 Sb1 F5 175.8(5) . .
F3 Sb1 F5 89.0(5) . .
F4 Sb1 F2 89.6(5) . .
F6 Sb1 F2 91.2(5) . .
F3 Sb1 F2 90.0(4) . .
F5 Sb1 F2 88.8(5) . .
F4 Sb1 F1 89.4(5) . .
F6 Sb1 F1 88.8(4) . .
F3 Sb1 F1 90.9(4) . .
F5 Sb1 F1 91.4(4) . .
F2 Sb1 F1 179.0(5) . .
N5 Ag1 N1 177.6(3) 3_465 .
C1 N1 C2 106.4(8) . .
C1 N1 Ag1 126.7(7) . .
C2 N1 Ag1 126.7(6) . .
C1 N2 C3 106.8(7) . .
C1 N2 C4 126.0(8) . .
C3 N2 C4 126.7(8) . .
C7 N3 C16 111.6(6) . .
C7 N3 C6 125.0(7) . .
C16 N3 C6 122.2(7) . .
C12 N4 C11 111.7(6) . .
C12 N4 C17 125.2(7) . .
C11 N4 C17 122.8(7) . .
C20 N5 C22 103.9(7) . .
C20 N5 Ag1 126.7(6) . 3_535
C22 N5 Ag1 128.5(6) . 3_535
C20 N6 C21 105.6(7) . .
C20 N6 C19 127.8(8) . .
C21 N6 C19 126.3(8) . .
N1 C1 N2 110.1(8) . .
N1 C1 H1A 124.9 . .
N2 C1 H1A 124.9 . .
C3 C2 N1 109.4(9) . .
C3 C2 H2A 125.3 . .
N1 C2 H2A 125.3 . .
C2 C3 N2 107.2(9) . .
C2 C3 H3A 126.4 . .
N2 C3 H3A 126.4 . .
N2 C4 C5 112.2(8) . .
N2 C4 H4A 109.2 . .
C5 C4 H4A 109.2 . .
N2 C4 H4B 109.2 . .
C5 C4 H4B 109.2 . .
H4A C4 H4B 107.9 . .
C6 C5 C4 114.7(8) . .
C6 C5 H5A 108.6 . .
C4 C5 H5A 108.6 . .
C6 C5 H5B 108.6 . .
C4 C5 H5B 108.6 . .
H5A C5 H5B 107.6 . .
N3 C6 C5 112.8(8) . .
N3 C6 H6A 109.0 . .
C5 C6 H6A 109.0 . .
N3 C6 H6B 109.0 . .
C5 C6 H6B 109.0 . .
H6A C6 H6B 107.8 . .
O2 C7 N3 125.2(7) . .
O2 C7 C8 127.3(9) . .
N3 C7 C8 107.4(7) . .
C15 C8 C9 122.4(7) . .
C15 C8 C7 107.6(7) . .
C9 C8 C7 130.1(8) . .
C10 C9 C8 114.7(8) . .
C10 C9 H9A 122.7 . .
C8 C9 H9A 122.7 . .
C9 C10 C13 122.8(7) . .
C9 C10 C11 129.6(8) . .
C13 C10 C11 107.6(6) . .
O4 C11 N4 126.1(7) . .
O4 C11 C10 127.9(7) . .
N4 C11 C10 105.9(7) . .
O3 C12 N4 123.6(7) . .
O3 C12 C13 129.2(9) . .
N4 C12 C13 107.1(7) . .
C14 C13 C10 122.8(7) . .
C14 C13 C12 129.5(8) . .
C10 C13 C12 107.7(7) . .
C13 C14 C15 113.7(7) . .
C13 C14 H14A 123.2 . .
C15 C14 H14A 123.2 . .
C8 C15 C14 123.6(7) . .
C8 C15 C16 107.5(7) . .
C14 C15 C16 128.8(7) . .
O1 C16 N3 126.5(7) . .
O1 C16 C15 127.7(7) . .
N3 C16 C15 105.8(7) . .
N4 C17 C18 114.4(7) . .
N4 C17 H17A 108.7 . .
C18 C17 H17A 108.7 . .
N4 C17 H17B 108.7 . .
C18 C17 H17B 108.7 . .
H17A C17 H17B 107.6 . .
C19 C18 C17 116.2(8) . .
C19 C18 H18A 108.2 . .
C17 C18 H18A 108.2 . .
C19 C18 H18B 108.2 . .
C17 C18 H18B 108.2 . .
H18A C18 H18B 107.4 . .
N6 C19 C18 115.2(8) . .
N6 C19 H19A 108.5 . .
C18 C19 H19A 108.5 . .
N6 C19 H19B 108.5 . .
C18 C19 H19B 108.5 . .
H19A C19 H19B 107.5 . .
N5 C20 N6 113.1(8) . .
N5 C20 H20A 123.5 . .
N6 C20 H20A 123.5 . .
C22 C21 N6 107.4(9) . .
C22 C21 H21A 126.3 . .
N6 C21 H21A 126.3 . .
C21 C22 N5 110.1(8) . .
C21 C22 H22A 124.9 . .
N5 C22 H22A 124.9 . .
Cl1 C23 Cl2 113.2(17) . .
Cl1 C23 H23A 108.9 . .
Cl2 C23 H23A 108.9 . .
Cl1 C23 H23B 108.9 . .
Cl2 C23 H23B 108.9 . .
H23A C23 H23B 107.8 . .

loop_
_geom_bond_atom_site_label_1
_geom_bond_atom_site_label_2
_geom_bond_distance
_geom_bond_site_symmetry_2
Sb1 F4 1.828(7) .
Sb1 F6 1.840(8) .
Sb1 F3 1.846(7) .
Sb1 F5 1.846(8) .
Sb1 F2 1.850(8) .
Sb1 F1 1.859(7) .
Ag1 N5 2.115(7) 3_465
Ag1 N1 2.125(8) .
O1 C16 1.220(10) .
O2 C7 1.221(10) .
O3 C12 1.222(11) .
O4 C11 1.192(10) .
N1 C1 1.317(12) .
N1 C2 1.349(14) .
N2 C1 1.336(12) .
N2 C3 1.357(13) .
N2 C4 1.478(12) .
N3 C7 1.371(12) .
N3 C16 1.384(10) .
N3 C6 1.467(9) .
N4 C12 1.390(12) .
N4 C11 1.400(10) .
N4 C17 1.456(9) .
N5 C20 1.310(12) .
N5 C22 1.362(13) .
N5 Ag1 2.115(7) 3_535
N6 C20 1.336(12) .
N6 C21 1.347(12) .
N6 C19 1.455(11) .
C1 H1A 0.9300 .
C2 C3 1.325(14) .
C2 H2A 0.9300 .
C3 H3A 0.9300 .
C4 C5 1.520(13) .
C4 H4A 0.9700 .
C4 H4B 0.9700 .
C5 C6 1.503(13) .
C5 H5A 0.9700 .
C5 H5B 0.9700 .
C6 H6A 0.9700 .
C6 H6B 0.9700 .
C7 C8 1.481(11) .
C8 C15 1.376(11) .
C8 C9 1.380(12) .
C9 C10 1.375(10) .
C9 H9A 0.9300 .
C10 C13 1.404(12) .
C10 C11 1.502(11) .
C12 C13 1.482(11) .
C13 C14 1.367(12) .
C14 C15 1.399(11) .
C14 H14A 0.9300 .
C15 C16 1.509(11) .
C17 C18 1.507(12) .
C17 H17A 0.9700 .
C17 H17B 0.9700 .
C18 C19 1.490(13) .
C18 H18A 0.9700 .
C18 H18B 0.9700 .
C19 H19A 0.9700 .
C19 H19B 0.9700 .
C20 H20A 0.9300 .
C21 C22 1.336(14) .
C21 H21A 0.9300 .
C22 H22A 0.9300 .
Cl2 C23 1.68(2) .
Cl1 C23 1.65(2) .
C23 H23A 0.9700 .
C23 H23B 0.9700 .
